data_2004940
loop_
_publ_author_name
'Jones, P. G.'
'Heirtzler, F.'
'Hopf, H.'

_publ_section_title
;
 1,4-Bis(4'-[2.2.2]paracyclophanyl)buta-1,3-diyne and its Bis[silver(I)
 hexafluoroantimonate] Complex
;
_journal_issue 6
_journal_name_full 'Acta Crystallographica Section C'
_journal_page_first 1384
_journal_page_last 1388
_journal_paper_doi 10.1107/S0108270195016994
_journal_volume 52
_journal_year 1996
_chemical_formula_iupac '[Ag2 (Sb F6)2 (C52 H46) ] , 2C H2 Cl2'
_chemical_formula_moiety '(C52 H46 Ag2)2+ 2(Sb F6)- 2(C H2 Cl2)'
_chemical_formula_sum 'C54 H50 Ag2 Cl4 F12 Sb2'
_chemical_formula_weight 1527.98
_chemical_name_systematic
;
 {(1,4-bis-4'-[2.2.2]Paracyclophanyl-buta-1,3-diyne)bis(silver(I)}
 Bis-Hexafluoroantimonate Dichloromethane Solvate (1:2)
;
_space_group_IT_number 14
_symmetry_cell_setting monoclinic
_symmetry_space_group_name_Hall '-P 2yn'
_symmetry_space_group_name_H-M 'P 1 21/n 1'
_audit_creation_method SHELXL
_cell_angle_alpha 90.00
_cell_angle_beta 105.83(3)
_cell_angle_gamma 90.00
_cell_formula_units_Z 2
_cell_length_a 13.662(5)
_cell_length_b 11.267(5)
_cell_length_c 18.225(7)
_cell_measurement_reflns_used 48
_cell_measurement_temperature 143(2)
_cell_measurement_theta_max 11
_cell_measurement_theta_min 10
_cell_volume 2699.0(19)
_computing_cell_refinement DIF4
_computing_data_collection
;DIF4 (Stoe & Cie, 1988) (both with Siemens LT-2 low temperature
attachment)
;
_computing_data_reduction 'REDU4 (Stoe & Cie, 1988)'
_computing_molecular_graphics 'XP (Siemens, 1994)'
_computing_publication_material SHELXL-93
_computing_structure_refinement 'SHELXL93 (Sheldrick, 1993)'
_computing_structure_solution 'SHELXS86 (Sheldrick, 1990)'
_diffrn_ambient_temperature 143(2)
_diffrn_measurement_device 'Stoe STADI-4'
_diffrn_measurement_method \w/\q-scans
_diffrn_radiation_monochromator graphite
_diffrn_radiation_source 'fine-focus sealed tube'
_diffrn_radiation_type MoK\a
_diffrn_radiation_wavelength 0.71073
_diffrn_reflns_av_R_equivalents 0.1477
_diffrn_reflns_av_sigmaI/netI 0.0806
_diffrn_reflns_limit_h_max 16
_diffrn_reflns_limit_h_min -16
_diffrn_reflns_limit_k_max 13
_diffrn_reflns_limit_k_min -13
_diffrn_reflns_limit_l_max 21
_diffrn_reflns_limit_l_min -13
_diffrn_reflns_number 4842
_diffrn_reflns_theta_max 24.94
_diffrn_reflns_theta_min 3.02
_diffrn_standards_decay_% 0
_diffrn_standards_interval_time 60
_diffrn_standards_number 3
_exptl_absorpt_coefficient_mu 1.982
_exptl_absorpt_correction_type none
_exptl_crystal_colour colourless
_exptl_crystal_density_diffrn 1.880
_exptl_crystal_density_meas ?
_exptl_crystal_description prism
_exptl_crystal_F_000 1492
_exptl_crystal_size_max 0.40
_exptl_crystal_size_mid 0.25
_exptl_crystal_size_min 0.15
_refine_diff_density_max 2.099
_refine_diff_density_min -1.423
_refine_ls_extinction_method none
_refine_ls_goodness_of_fit_all 1.044
_refine_ls_goodness_of_fit_obs 1.063
_refine_ls_hydrogen_treatment 'H atoms riding'
_refine_ls_matrix_type full
_refine_ls_number_parameters 329
_refine_ls_number_reflns 4700
_refine_ls_number_restraints 242
_refine_ls_restrained_S_all 1.062
_refine_ls_restrained_S_obs 1.025
_refine_ls_R_factor_all 0.1038
_refine_ls_R_factor_obs 0.0662
_refine_ls_shift/esd_max 0.000
_refine_ls_shift/esd_mean 0.000
_refine_ls_structure_factor_coef Fsqd
_refine_ls_weighting_details 'w=1/[\s^2^(Fo^2^)+(0.0660P)^2^+28.1746P] where P=(Fo^2^+2Fc^2^)/3'
_refine_ls_weighting_scheme calc
_refine_ls_wR_factor_all 0.1824
_refine_ls_wR_factor_obs 0.1466
_reflns_number_observed 3263
_reflns_number_total 4714
_reflns_observed_criterion >2sigma(I)
_cod_data_source_file ab1332.cif
_cod_data_source_block II
_cod_depositor_comments
;
The following automatic conversions were performed:

'_geom_bond_publ_flag' value 'Y' changed to 'y' according to
/home/saulius/struct/CIF-dictionaries/cif_core.dic dictionary named
'cif_core.dic' version 2.4.1 from 2010-06-29 (7 times).

Automatic conversion script
Id: cif_fix_values 1715 2011-07-08 13:25:40Z adriana 

The following automatic conversions were performed:

'_exptl_crystal_density_meas' value 'not measured' was changed to '?'
- the value is perceived as not measured.

Automatic conversion script
Id: cif_fix_values 3008 2015-01-20 13:52:24Z robertas 

The following automatic conversions were performed:

'_refine_ls_weighting_scheme' value 'calc
w=1/[\s^2^(Fo^2^)+(0.0660P)^2^+28.1746P] where P=(Fo^2^+2Fc^2^)/3'
was changed to 'calc'. New tag '_refine_ls_weighting_details' was
created. The value of the new tag was set to
'w=1/[\s^2^(Fo^2^)+(0.0660P)^2^+28.1746P] where P=(Fo^2^+2Fc^2^)/3'.

Automatic conversion script
Id: cif_fix_values 3143 2015-03-26 13:38:13Z robertas 
;
_cod_original_sg_symbol_H-M P21/n
_cod_database_code 2004940

loop_
_symmetry_equiv_pos_as_xyz
'x, y, z'
'-x+1/2, y+1/2, -z+1/2'
'-x, -y, -z'
'x-1/2, -y-1/2, z-1/2'

loop_
_atom_site_aniso_label
_atom_site_aniso_U_11
_atom_site_aniso_U_22
_atom_site_aniso_U_33
_atom_site_aniso_U_12
_atom_site_aniso_U_13
_atom_site_aniso_U_23
Ag 0.0280(4) 0.0268(4) 0.0215(4) -0.0011(3) 0.0048(3) 0.0014(3)
C1 0.041(6) 0.055(7) 0.026(6) 0.007(5) 0.005(4) 0.001(5)
C2 0.048(7) 0.041(7) 0.028(5) 0.001(5) -0.003(5) 0.000(5)
C3 0.029(5) 0.027(5) 0.030(4) 0.002(4) -0.002(4) 0.000(4)
C4 0.025(5) 0.033(6) 0.041(5) -0.001(4) -0.006(4) 0.006(4)
C5 0.028(5) 0.030(6) 0.050(5) -0.002(4) 0.015(5) 0.011(5)
C6 0.033(5) 0.034(6) 0.034(5) 0.006(4) 0.013(4) -0.001(4)
C7 0.024(5) 0.023(5) 0.031(4) -0.003(4) 0.004(4) -0.009(4)
C8 0.034(5) 0.020(5) 0.029(4) 0.008(4) 0.005(4) 0.004(4)
C9 0.041(6) 0.067(9) 0.045(5) 0.012(6) 0.019(5) 0.006(6)
C10 0.054(6) 0.041(6) 0.023(5) 0.007(5) 0.006(4) -0.009(5)
C11 0.036(5) 0.033(5) 0.019(5) -0.002(4) 0.004(4) -0.006(4)
C12 0.030(5) 0.029(5) 0.020(5) -0.002(4) 0.006(4) 0.003(4)
C13 0.039(6) 0.026(5) 0.028(5) -0.002(4) 0.008(4) 0.004(4)
C14 0.026(5) 0.034(5) 0.021(5) 0.002(4) -0.002(4) 0.006(4)
C15 0.033(5) 0.045(5) 0.018(5) -0.013(5) 0.009(4) 0.003(5)
C16 0.034(5) 0.028(5) 0.010(4) -0.009(4) -0.008(4) 0.004(4)
C17 0.039(6) 0.045(6) 0.037(6) 0.015(5) 0.010(5) 0.013(5)
C18 0.053(6) 0.053(8) 0.035(6) 0.017(6) 0.017(5) 0.016(5)
C19 0.047(5) 0.035(6) 0.027(5) 0.012(4) 0.019(4) 0.004(4)
C20 0.054(6) 0.029(6) 0.035(6) 0.006(4) 0.018(5) 0.004(5)
C21 0.051(6) 0.040(6) 0.026(6) -0.002(5) 0.016(5) -0.004(5)
C22 0.044(5) 0.049(6) 0.012(5) 0.004(4) 0.000(4) 0.001(4)
C23 0.048(5) 0.032(6) 0.020(5) -0.002(4) 0.013(4) 0.004(4)
C24 0.037(5) 0.038(5) 0.023(5) 0.002(4) 0.015(4) 0.003(4)
C25 0.046(7) 0.050(7) 0.041(6) -0.018(5) -0.005(5) 0.015(5)
C26 0.069(9) 0.040(7) 0.055(8) -0.022(6) 0.008(7) 0.010(6)
Sb 0.0361(4) 0.0238(4) 0.0527(5) -0.0019(3) 0.0157(4) 0.0066(4)
F1 0.062(5) 0.046(5) 0.082(6) -0.023(4) 0.008(4) -0.005(4)
F2 0.091(7) 0.054(5) 0.075(6) -0.004(5) -0.010(5) -0.004(5)
F3 0.069(5) 0.065(6) 0.101(7) 0.022(5) 0.052(5) 0.004(5)
F4 0.066(5) 0.040(4) 0.080(6) 0.003(4) -0.012(4) 0.017(4)
F5 0.072(5) 0.066(6) 0.085(6) -0.012(5) 0.039(5) 0.022(5)
F6 0.048(4) 0.039(4) 0.085(6) 0.010(3) 0.024(4) 0.027(4)
Cl1 0.075(3) 0.142(5) 0.097(4) -0.016(3) -0.008(3) 0.056(4)
Cl2 0.088(3) 0.082(3) 0.063(2) 0.034(2) 0.024(2) 0.002(2)

loop_
_atom_site_label
_atom_site_occupancy
_atom_site_fract_x
_atom_site_fract_y
_atom_site_fract_z
_atom_site_U_iso_or_equiv
_atom_site_thermal_displace_type
_atom_site_calc_flag
_atom_site_refinement_flags
_atom_site_type_symbol
Ag 1 .42504(6) .26849(7) .65832(4) .0258(2) Uani d . Ag
C1 1 .2264(9) .1772(12) .4484(6) .042(3) Uani d U C
H1A 1 .1757(9) .1125(12) .4417(6) .050 Uiso calc R H
H1B 1 .2370(9) .1941(12) .3978(6) .050 Uiso calc R H
C2 1 .1834(9) .2869(11) .4759(6) .041(3) Uani d U C
H2A 1 .2164(9) .3574(11) .4607(6) .050 Uiso calc R H
H2B 1 .1099(9) .2916(11) .4493(6) .050 Uiso calc R H
C3 1 .1957(8) .2932(9) .5603(6) .031(2) Uani d U C
C4 1 .1482(8) .2173(10) .5989(6) .036(2) Uani d U C
C5 1 .1648(8) .2244(10) .6775(7) .035(2) Uani d U C
H5 1 .1299(8) .1709(10) .7018(7) .042 Uiso calc R H
C6 1 .2302(8) .3063(10) .7213(6) .033(2) Uani d U C
C7 1 .2778(7) .3854(9) .6836(6) .027(2) Uani d U C
H7 1 .3222(7) .4442(9) .7119(6) .032 Uiso calc R H
C8 1 .2612(8) .3795(9) .6053(6) .028(2) Uani d U C
H8 1 .2945(8) .4347(9) .5809(6) .034 Uiso calc R H
C9 1 .2467(9) .3110(13) .8071(7) .050(3) Uani d U C
H9A 1 .2173(9) .2387(13) .8236(7) .060 Uiso calc R H
H9B 1 .2098(9) .3803(13) .8197(7) .060 Uiso calc R H
C10 1 .3585(9) .3200(11) .8515(6) .040(3) Uani d U C
H10A 1 .3832(9) .4009(11) .8451(6) .048 Uiso calc R H
H10B 1 .3647(9) .3083(11) .9064(6) .048 Uiso calc R H
C11 1 .4257(8) .2303(10) .8265(5) .030(2) Uani d U C
C12 1 .4056(8) .1112(9) .8279(5) .027(2) Uani d U C
H12 1 .3527(8) .0845(9) .8486(5) .032 Uiso calc R H
C13 1 .4616(8) .0299(10) .7996(6) .031(2) Uani d U C
H13 1 .4467(8) -.0520(10) .8024(6) .038 Uiso calc R H
C14 1 .5387(8) .0620(10) .7672(6) .029(2) Uani d U C
C15 1 .5636(8) .1844(10) .7705(5) .032(2) Uani d U C
H15 1 .6197(8) .2108(10) .7534(5) .038 Uiso calc R H
C16 1 .5063(7) .2659(9) .7984(5) .027(2) Uani d U C
H16 1 .5225(7) .3479(9) .7983(5) .032 Uiso calc R H
C17 1 .5927(9) -.0258(11) .7330(6) .041(3) Uani d U C
H17A 1 .5560(9) -0.1023(11) .7287(6) .049 Uiso calc R H
H17B 1 .6614(9) -.0379(11) .7680(6) .049 Uiso calc R H
C18 1 .6042(10) .0073(12) .6541(7) .046(3) Uani d U C
H18A 1 .6557(10) .0711(12) .6602(7) .055 Uiso calc R H
H18B 1 .6298(10) -.0626(12) .6321(7) .055 Uiso calc R H
C19 1 .5078(9) .0480(10) .6001(6) .035(2) Uani d U C
C20 1 .4209(9) -.0198(11) .5795(6) .038(2) Uani d U C
H20 1 .4232(9) -.0981(11) .5992(6) .046 Uiso calc R H
C21 1 .3329(9) .0196(11) .5329(6) .038(2) Uani d U C
H21 1 .2750(9) -.0310(11) .5212(6) .046 Uiso calc R H
C22 1 .3246(9) .1353(11) .5007(5) .037(2) Uani d U C
C23 1 .4098(8) .2050(10) .5194(5) .033(2) Uani d U C
H23 1 .4073(8) .2825(10) .4985(5) .040 Uiso calc R H
C24 1 .5004(8) .1638(10) .5689(6) .031(2) Uani d U C
H24 1 .5581(8) .2145(10) .5820(6) .037 Uiso calc R H
C25 1 .0836(10) .1255(12) .5555(7) .049(3) Uani d U C
C26 1 .0285(11) .0461(12) .5213(8) .056(4) Uani d U C
Sb 1 .58458(6) .57617(7) .69089(5) .0368(2) Uani d . Sb
F1 1 .5005(6) .4696(7) .6237(5) .066(2) Uani d . F
F2 1 .6693(7) .6780(8) .7597(5) .080(3) Uani d . F
F3 1 .4941(6) .5657(8) .7507(5) .073(3) Uani d . F
F4 1 .5123(6) .7020(7) .6381(5) .068(2) Uani d . F
F5 1 .6725(6) .5810(8) .6299(5) .071(2) Uani d . F
F6 1 .6552(5) .4465(6) .7427(5) .056(2) Uani d . F
C100 1 .3093(14) .1526(19) 1.0696(11) .096(6) Uiso d . C
H10C 1 .2994(14) .0896(19) 1.1047(11) .115 Uiso calc R H
H10D 1 .3270(14) .2270(19) 1.0992(11) .115 Uiso calc R H
Cl1 1 .4129(4) .1112(6) 1.0293(3) .111(2) Uani d . Cl
Cl2 1 .1965(3) .1730(4) .9970(2) .0769(12) Uani d . Cl

loop_
_atom_type_symbol
_atom_type_description
_atom_type_scat_dispersion_real
_atom_type_scat_dispersion_imag
_atom_type_scat_source
C C 0.0033 0.0016 'International Tables Vol C Tables 4.2.6.8 and 6.1.1.4'
H H 0.0000 0.0000 'International Tables Vol C Tables 4.2.6.8 and 6.1.1.4'
F F 0.0171 0.0103 'International Tables Vol C Tables 4.2.6.8 and 6.1.1.4'
Ag Ag -0.8971 1.1015 'International Tables Vol C Tables 4.2.6.8 and 6.1.1.4'
Sb Sb -0.5866 1.5461 'International Tables Vol C Tables 4.2.6.8 and 6.1.1.4'
Cl Cl 0.1484 0.1585 'International Tables Vol C Tables 4.2.6.8 and 6.1.1.4'

loop_
_geom_angle_atom_site_label_1
_geom_angle_atom_site_label_2
_geom_angle_atom_site_label_3
_geom_angle_site_symmetry_3
_geom_angle
_geom_angle_publ_flag
C22 C1 C2 . 114.1(10) ?
C3 C2 C1 . 115.6(10) ?
C4 C3 C8 . 116.1(10) ?
C4 C3 C2 . 123.8(10) ?
C8 C3 C2 . 120.1(10) ?
C3 C4 C5 . 121.6(10) ?
C3 C4 C25 . 117.8(10) ?
C5 C4 C25 . 120.5(10) ?
C6 C5 C4 . 122.3(10) ?
C5 C6 C7 . 117.3(10) ?
C5 C6 C9 . 120.7(11) ?
C7 C6 C9 . 121.9(10) ?
C8 C7 C6 . 120.8(10) ?
C7 C8 C3 . 121.9(10) ?
C6 C9 C10 . 113.2(10) ?
C11 C10 C9 . 113.4(10) ?
C12 C11 C16 . 118.1(10) ?
C12 C11 C10 . 120.3(10) ?
C16 C11 C10 . 121.5(10) ?
C11 C12 C13 . 120.5(10) ?
C12 C13 C14 . 123.2(10) ?
C13 C14 C15 . 115.9(10) ?
C13 C14 C17 . 122.2(10) ?
C15 C14 C17 . 121.9(10) ?
C16 C15 C14 . 120.4(9) ?
C15 C16 C11 . 121.6(10) ?
C14 C17 C18 . 115.2(10) ?
C19 C18 C17 . 113.4(10) ?
C20 C19 C24 . 116.2(10) ?
C20 C19 C18 . 123.5(11) ?
C24 C19 C18 . 120.3(11) ?
C21 C20 C19 . 123.1(11) ?
C20 C21 C22 . 121.4(12) ?
C23 C22 C21 . 117.2(10) ?
C23 C22 C1 . 122.2(11) ?
C21 C22 C1 . 120.6(11) ?
C22 C23 C24 . 120.9(10) ?
C23 C24 C19 . 121.3(11) ?
C26 C25 C4 . 177.6(13) y
C25 C26 C26 3_556 175(2) y
F4 Sb F5 . 90.4(4) ?
F4 Sb F2 . 91.4(4) ?
F5 Sb F2 . 90.0(4) ?
F4 Sb F6 . 178.5(3) ?
F5 Sb F6 . 89.8(3) ?
F2 Sb F6 . 90.1(4) ?
F4 Sb F3 . 90.5(4) ?
F5 Sb F3 . 177.8(4) ?
F2 Sb F3 . 92.0(4) ?
F6 Sb F3 . 89.3(3) ?
F4 Sb F1 . 90.4(4) ?
F5 Sb F1 . 90.5(4) ?
F2 Sb F1 . 178.2(4) ?
F6 Sb F1 . 88.2(4) ?
F3 Sb F1 . 87.5(4) ?
Cl2 C100 Cl1 . 110.4(10) ?

loop_
_geom_bond_atom_site_label_1
_geom_bond_atom_site_label_2
_geom_bond_site_symmetry_2
_geom_bond_distance
_geom_bond_publ_flag
Ag C7 . 2.550(10) y
Ag C8 . 2.516(10) y
Ag C15 . 2.559(11) y
Ag C16 . 2.491(8) y
Ag C23 . 2.584(10) y
Ag C24 . 2.454(10) y
Ag F1 . 2.636(8) y
C1 C22 . 1.50(2) ?
C1 C2 . 1.51(2) ?
C2 C3 . 1.502(14) ?
C3 C4 . 1.38(2) ?
C3 C8 . 1.420(14) ?
C4 C5 . 1.39(2) ?
C4 C25 . 1.45(2) y
C5 C6 . 1.38(2) ?
C6 C7 . 1.390(15) ?
C6 C9 . 1.52(2) ?
C7 C8 . 1.385(14) ?
C9 C10 . 1.52(2) ?
C10 C11 . 1.517(15) ?
C11 C12 . 1.372(15) ?
C11 C16 . 1.393(14) ?
C12 C13 . 1.381(15) ?
C13 C14 . 1.388(14) ?
C14 C15 . 1.42(2) ?
C14 C17 . 1.47(2) ?
C15 C16 . 1.39(2) ?
C17 C18 . 1.53(2) ?
C18 C19 . 1.49(2) ?
C19 C20 . 1.37(2) ?
C19 C24 . 1.42(2) ?
C20 C21 . 1.34(2) ?
C21 C22 . 1.42(2) ?
C22 C23 . 1.37(2) ?
C23 C24 . 1.397(15) ?
C25 C26 . 1.22(2) y
C26 C26 3_556 1.40(3) y
Sb F4 . 1.842(7) ?
Sb F5 . 1.847(8) ?
Sb F2 . 1.854(9) ?
Sb F6 . 1.860(7) ?
Sb F3 . 1.861(8) ?
Sb F1 . 1.869(8) ?
C100 Cl2 . 1.75(2) ?
C100 Cl1 . 1.83(2) ?

loop_
_geom_torsion_atom_site_label_1
_geom_torsion_atom_site_label_2
_geom_torsion_atom_site_label_3
_geom_torsion_atom_site_label_4
_geom_torsion_site_symmetry_4
_geom_torsion
C22 C1 C2 C3 . -38.2(15)
C1 C2 C3 C4 . -66.5(15)
C1 C2 C3 C8 . 112.1(12)
C8 C3 C4 C5 . -0.8(16)
C2 C3 C4 C5 . 177.9(10)
C8 C3 C4 C25 . -177.9(10)
C2 C3 C4 C25 . 0.7(17)
C3 C4 C5 C6 . -0.7(17)
C25 C4 C5 C6 . 176.3(11)
C4 C5 C6 C7 . 1.8(16)
C4 C5 C6 C9 . -179.8(11)
C5 C6 C7 C8 . -1.4(15)
C9 C6 C7 C8 . -179.8(10)
C6 C7 C8 C3 . -0.1(15)
C4 C3 C8 C7 . 1.2(15)
C2 C3 C8 C7 . -177.5(10)
C5 C6 C9 C10 . 133.9(12)
C7 C6 C9 C10 . -47.7(16)
C6 C9 C10 C11 . -48.6(15)
C9 C10 C11 C12 . -56.9(14)
C9 C10 C11 C16 . 120.3(12)
C16 C11 C12 C13 . -2.3(15)
C10 C11 C12 C13 . 174.9(9)
C11 C12 C13 C14 . -1.3(16)
C12 C13 C14 C15 . 5.2(15)
C12 C13 C14 C17 . -175.9(10)
C13 C14 C15 C16 . -5.7(14)
C17 C14 C15 C16 . 175.5(9)
C14 C15 C16 C11 . 2.4(15)
C12 C11 C16 C15 . 1.8(14)
C10 C11 C16 C15 . -175.4(9)
C13 C14 C17 C18 . 132.6(11)
C15 C14 C17 C18 . -48.6(15)
C14 C17 C18 C19 . -48.3(16)
C17 C18 C19 C20 . -58.4(16)
C17 C18 C19 C24 . 119.1(12)
C24 C19 C20 C21 . -0.2(16)
C18 C19 C20 C21 . 177.3(11)
C19 C20 C21 C22 . 0.8(17)
C20 C21 C22 C23 . -0.2(16)
C20 C21 C22 C1 . 179.4(10)
C2 C1 C22 C23 . -59.8(15)
C2 C1 C22 C21 . 120.6(12)
C21 C22 C23 C24 . -0.8(15)
C1 C22 C23 C24 . 179.6(10)
C22 C23 C24 C19 . 1.4(15)
C20 C19 C24 C23 . -0.8(15)
C18 C19 C24 C23 . -178.4(10)
C3 C4 C25 C26 . 17.E1(10)
C5 C4 C25 C26 . -0.E1(4)
C4 C25 C26 C26 3_556 -13.E1(3)
